data_7158227
loop_
_publ_author_name
'Maeda, Hiromitsu'
'Haketa, Yohei'
'Murata, Tomoki'
'Ohta, Eriko'
'Murata, Tai'
'Yasuda, Nobuhiro'

_publ_section_title
;
 Self-assemblies of anionic-unit-introduced anion-responsive \p-electronic
 molecules
;
_journal_issue 34
_journal_name_full 'Organic &amp; Biomolecular Chemistry'
_journal_page_first 7369
_journal_page_last 7373
_journal_paper_doi 10.1039/D1OB01094H
_journal_volume 19
_journal_year 2021
_chemical_formula_moiety 'C29 H22 B F N2 O2, C12 H28 N, Cl'
_chemical_formula_sum 'C41 H50 B Cl F N3 O2'
_chemical_formula_weight 682.10
_space_group_IT_number 19
_space_group_name_Hall 'P 2ac 2ab'
_space_group_name_H-M_alt 'P 21 21 21'
_symmetry_cell_setting orthorhombic
_symmetry_Int_Tables_number 19
_symmetry_space_group_name_Hall 'P 2ac 2ab'
_symmetry_space_group_name_H-M 'P 21 21 21'
_atom_sites_solution_hydrogens geom
_atom_sites_solution_primary direct
_atom_sites_solution_secondary difmap
_audit_creation_method SHELXL-97
_audit_update_record
;
2021-05-29 deposited with the CCDC.	2021-08-06 downloaded from the CCDC.
;
_cell_angle_alpha 90.00
_cell_angle_beta 90.00
_cell_angle_gamma 90.00
_cell_formula_units_Z 4
_cell_length_a 8.819(4)
_cell_length_b 19.343(7)
_cell_length_c 22.015(8)
_cell_measurement_reflns_used 3162
_cell_measurement_temperature 93(2)
_cell_measurement_theta_max 68.25
_cell_measurement_theta_min 25.84
_cell_volume 3755(3)
_computing_structure_refinement 'SHELXL-97 (Sheldrick, 1997)'
_computing_structure_solution 'SHELXS-97 (Sheldrick, 1990)'
_diffrn_ambient_temperature 93(2)
_diffrn_detector_area_resol_mean 5.8140
_diffrn_measured_fraction_theta_full 0.996
_diffrn_measured_fraction_theta_max 0.996
_diffrn_measurement_device_type 'Rigaku XtaLAB P200'
_diffrn_measurement_method \w
_diffrn_radiation_monochromator graphite
_diffrn_radiation_source 'fine-focus sealed tube'
_diffrn_radiation_type CuK\a
_diffrn_radiation_wavelength 1.54187
_diffrn_reflns_av_R_equivalents 0.0405
_diffrn_reflns_av_sigmaI/netI 0.0236
_diffrn_reflns_limit_h_max 10
_diffrn_reflns_limit_h_min -8
_diffrn_reflns_limit_k_max 23
_diffrn_reflns_limit_k_min -23
_diffrn_reflns_limit_l_max 26
_diffrn_reflns_limit_l_min -26
_diffrn_reflns_number 49016
_diffrn_reflns_theta_full 68.24
_diffrn_reflns_theta_max 68.24
_diffrn_reflns_theta_min 6.79
_exptl_absorpt_coefficient_mu 1.238
_exptl_absorpt_correction_T_max 0.9521
_exptl_absorpt_correction_T_min 0.8656
_exptl_absorpt_correction_type multi-scan
_exptl_absorpt_process_details 'REQAB (Rigaku, 1998)'
_exptl_crystal_colour Yellow
_exptl_crystal_density_diffrn 1.206
_exptl_crystal_density_method 'not measured'
_exptl_crystal_description Prism
_exptl_crystal_F_000 1456
_exptl_crystal_size_max 0.12
_exptl_crystal_size_mid 0.07
_exptl_crystal_size_min 0.04
_refine_diff_density_max 0.157
_refine_diff_density_min -0.142
_refine_diff_density_rms 0.025
_refine_ls_abs_structure_details 'Flack H D (1983), Acta Cryst. A39, 876-881'
_refine_ls_abs_structure_Flack 0.995(16)
_refine_ls_extinction_method none
_refine_ls_goodness_of_fit_ref 1.061
_refine_ls_hydrogen_treatment constr
_refine_ls_matrix_type full
_refine_ls_number_parameters 446
_refine_ls_number_reflns 6867
_refine_ls_number_restraints 0
_refine_ls_restrained_S_all 1.061
_refine_ls_R_factor_all 0.0555
_refine_ls_R_factor_gt 0.0451
_refine_ls_shift/su_max 0.000
_refine_ls_shift/su_mean 0.000
_refine_ls_structure_factor_coef Fsqd
_refine_ls_weighting_details 'calc w=1/[\s^2^(Fo^2^)+(0.0735P)^2^+0.8239P] where P=(Fo^2^+2Fc^2^)/3'
_refine_ls_weighting_scheme calc
_refine_ls_wR_factor_gt 0.1221
_refine_ls_wR_factor_ref 0.1281
_reflns_number_gt 5818
_reflns_number_total 6867
_reflns_threshold_expression >2sigma(I)
_cod_data_source_file d1ob01094h2.cif
_cod_data_source_block resol2
_cod_depositor_comments 'Adding full bibliography for 7158218--7158229.cif.'
_cod_original_cell_volume 3755(2)
_cod_original_sg_symbol_Hall ' P 2ac 2ab '
_cod_original_sg_symbol_H-M ' P 21 21 21 '
_cod_database_code 7158227

loop_
_symmetry_equiv_pos_as_xyz
'x, y, z'
'-x+1/2, -y, z+1/2'
'x+1/2, -y+1/2, -z'
'-x, y+1/2, -z+1/2'

loop_
_atom_site_label
_atom_site_type_symbol
_atom_site_fract_x
_atom_site_fract_y
_atom_site_fract_z
_atom_site_U_iso_or_equiv
_atom_site_adp_type
_atom_site_occupancy
_atom_site_symmetry_multiplicity
_atom_site_calc_flag
_atom_site_refinement_flags
_atom_site_disorder_assembly
_atom_site_disorder_group
Cl1 Cl 0.85496(9) 0.05646(3) 0.07278(3) 0.05364(18) Uani 1 1 d . . .
O1 O 0.6082(2) -0.03641(9) 0.28885(8) 0.0459(4) Uani 1 1 d . . .
F1 F 0.5316(2) 0.01447(9) 0.37898(7) 0.0632(5) Uani 1 1 d . . .
N3 N 0.3431(2) 0.02467(11) 0.01649(9) 0.0437(5) Uani 1 1 d . . .
O2 O 0.6166(2) 0.08790(9) 0.30364(7) 0.0466(4) Uani 1 1 d . . .
N1 N 0.8200(2) 0.17346(10) 0.18305(9) 0.0408(5) Uani 1 1 d . . .
H1 H 0.8305 0.1449 0.1522 0.049 Uiso 1 1 calc R . .
C1 C 0.6756(3) 0.03824(12) 0.20939(11) 0.0404(5) Uani 1 1 d . . .
H2 H 0.6888 0.0449 0.1670 0.049 Uiso 1 1 calc R . .
N2 N 0.7834(2) -0.08851(10) 0.14788(10) 0.0427(5) Uani 1 1 d . . .
H3 H 0.8062 -0.0513 0.1268 0.051 Uiso 1 1 calc R . .
C2 C 0.7064(3) -0.08879(13) 0.20241(12) 0.0430(6) Uani 1 1 d . . .
C3 C 0.8187(3) -0.15439(13) 0.13151(12) 0.0483(6) Uani 1 1 d . . .
C4 C 0.7378(3) 0.15995(13) 0.23522(11) 0.0436(6) Uani 1 1 d . . .
C5 C 0.9804(3) 0.26705(13) 0.13970(12) 0.0447(6) Uani 1 1 d . . .
C6 C 0.8819(3) 0.23749(12) 0.18662(12) 0.0462(6) Uani 1 1 d . . .
C7 C 0.9899(4) 0.24033(13) 0.08135(13) 0.0521(7) Uani 1 1 d . . .
H4 H 0.9311 0.2011 0.0705 0.063 Uiso 1 1 calc R . .
C8 C 1.0701(3) 0.32444(14) 0.15388(13) 0.0535(7) Uani 1 1 d . . .
H5 H 1.0651 0.3438 0.1935 0.064 Uiso 1 1 calc R . .
C30 C 0.4403(4) -0.05504(18) -0.06928(15) 0.0674(8) Uani 1 1 d . . .
H6 H 0.3567 -0.0417 -0.0969 0.081 Uiso 1 1 calc R . .
H7 H 0.4093 -0.0972 -0.0470 0.081 Uiso 1 1 calc R . .
C9 C 0.1372(4) -0.02003(18) 0.24267(18) 0.0731(9) Uani 1 1 d . . .
H8 H 0.0850 -0.0600 0.2287 0.088 Uiso 1 1 calc R . .
C10 C 0.6596(3) -0.02733(13) 0.23318(10) 0.0395(5) Uani 1 1 d . . .
C31 C 0.3328(6) -0.1362(2) 0.12074(18) 0.0864(12) Uani 1 1 d . . .
H9 H 0.2390 -0.1250 0.1425 0.130 Uiso 1 1 calc R . .
H10 H 0.4058 -0.1567 0.1491 0.130 Uiso 1 1 calc R . .
H11 H 0.3106 -0.1692 0.0881 0.130 Uiso 1 1 calc R . .
C11 C 0.9031(4) -0.12823(15) 0.02592(14) 0.0576(7) Uani 1 1 d . . .
H12 H 0.8529 -0.0848 0.0279 0.069 Uiso 1 1 calc R . .
C32 C 0.2416(4) 0.11357(18) -0.05966(17) 0.0675(9) Uani 1 1 d . . .
H13 H 0.3171 0.1007 -0.0910 0.081 Uiso 1 1 calc R . .
H14 H 0.2857 0.1509 -0.0345 0.081 Uiso 1 1 calc R . .
C12 C 0.6920(4) -0.15719(14) 0.22026(13) 0.0544(7) Uani 1 1 d . . .
H15 H 0.6428 -0.1734 0.2559 0.065 Uiso 1 1 calc R . .
C13 C 0.7624(4) -0.19763(14) 0.17648(14) 0.0586(8) Uani 1 1 d . . .
H16 H 0.7706 -0.2466 0.1772 0.070 Uiso 1 1 calc R . .
C14 C 0.6719(3) 0.09426(12) 0.24887(11) 0.0406(5) Uani 1 1 d . . .
C15 C 0.8997(3) -0.17204(13) 0.07575(14) 0.0523(7) Uani 1 1 d . . .
C16 C 0.7491(4) 0.21763(15) 0.27175(14) 0.0589(8) Uani 1 1 d . . .
H17 H 0.7042 0.2233 0.3107 0.071 Uiso 1 1 calc R . .
C33 C 0.2088(3) 0.05179(15) -0.02022(12) 0.0479(6) Uani 1 1 d . . .
H18 H 0.1709 0.0139 -0.0464 0.057 Uiso 1 1 calc R . .
H19 H 0.1264 0.0641 0.0083 0.057 Uiso 1 1 calc R . .
C17 C 1.0845(4) 0.27043(15) 0.03881(13) 0.0601(8) Uani 1 1 d . . .
H20 H 1.0890 0.2519 -0.0011 0.072 Uiso 1 1 calc R . .
C18 C 0.8373(4) 0.26565(14) 0.24178(14) 0.0620(8) Uani 1 1 d . . .
H21 H 0.8631 0.3103 0.2564 0.074 Uiso 1 1 calc R . .
C19 C 0.3593(3) 0.03046(14) 0.28919(11) 0.0472(6) Uani 1 1 d . . .
C34 C 0.4076(3) 0.08056(15) 0.05757(12) 0.0514(6) Uani 1 1 d . . .
H22 H 0.4978 0.0614 0.0784 0.062 Uiso 1 1 calc R . .
H23 H 0.4428 0.1192 0.0316 0.062 Uiso 1 1 calc R . .
C35 C 0.2845(3) -0.03584(15) 0.05341(12) 0.0513(6) Uani 1 1 d . . .
H24 H 0.1998 -0.0193 0.0791 0.062 Uiso 1 1 calc R . .
H25 H 0.2427 -0.0707 0.0251 0.062 Uiso 1 1 calc R . .
C36 C 0.4717(3) 0.00281(15) -0.02493(13) 0.0498(6) Uani 1 1 d . . .
H26 H 0.5043 0.0438 -0.0485 0.060 Uiso 1 1 calc R . .
H27 H 0.5583 -0.0113 0.0009 0.060 Uiso 1 1 calc R . .
C37 C 0.0995(4) 0.13972(17) -0.09028(16) 0.0683(9) Uani 1 1 d . . .
H28 H 0.0573 0.1033 -0.1162 0.102 Uiso 1 1 calc R . .
H29 H 0.1241 0.1802 -0.1152 0.102 Uiso 1 1 calc R . .
H30 H 0.0248 0.1527 -0.0594 0.102 Uiso 1 1 calc R . .
C20 C 0.2797(4) -0.02629(16) 0.26794(15) 0.0608(8) Uani 1 1 d . . .
H31 H 0.3245 -0.0708 0.2708 0.073 Uiso 1 1 calc R . .
C21 C 1.1724(4) 0.32696(15) 0.05363(15) 0.0596(8) Uani 1 1 d . . .
H32 H 1.2370 0.3474 0.0242 0.072 Uiso 1 1 calc R . .
C22 C 0.2875(4) 0.09409(16) 0.28455(16) 0.0638(8) Uani 1 1 d . . .
H33 H 0.3382 0.1341 0.2991 0.077 Uiso 1 1 calc R . .
B1 B 0.5266(4) 0.02369(16) 0.31675(13) 0.0453(7) Uani 1 1 d . . .
C23 C 1.1653(4) 0.35332(15) 0.11164(15) 0.0590(7) Uani 1 1 d . . .
H34 H 1.2266 0.3918 0.1225 0.071 Uiso 1 1 calc R . .
C24 C 1.0534(5) -0.2091(2) -0.02980(19) 0.0855(12) Uani 1 1 d . . .
H35 H 1.1053 -0.2219 -0.0659 0.103 Uiso 1 1 calc R . .
C38 C 0.3992(4) -0.07090(17) 0.09375(16) 0.0697(9) Uani 1 1 d . . .
H36 H 0.4297 -0.0391 0.1268 0.084 Uiso 1 1 calc R . .
H37 H 0.4908 -0.0825 0.0698 0.084 Uiso 1 1 calc R . .
C39 C 0.3756(5) 0.17314(18) 0.13361(17) 0.0763(10) Uani 1 1 d . . .
H38 H 0.4752 0.1608 0.1501 0.114 Uiso 1 1 calc R . .
H39 H 0.3107 0.1903 0.1664 0.114 Uiso 1 1 calc R . .
H40 H 0.3877 0.2092 0.1027 0.114 Uiso 1 1 calc R . .
C40 C 0.3030(4) 0.10964(17) 0.10497(15) 0.0667(8) Uani 1 1 d . . .
H41 H 0.2832 0.0744 0.1366 0.080 Uiso 1 1 calc R . .
H42 H 0.2050 0.1225 0.0861 0.080 Uiso 1 1 calc R . .
C25 C 1.0529(5) -0.2528(2) 0.0194(2) 0.0884(12) Uani 1 1 d . . .
H43 H 1.1053 -0.2956 0.0174 0.106 Uiso 1 1 calc R . .
C26 C 0.1453(4) 0.10100(19) 0.25953(19) 0.0760(10) Uani 1 1 d . . .
H44 H 0.0986 0.1452 0.2573 0.091 Uiso 1 1 calc R . .
C27 C 0.0711(4) 0.0435(2) 0.23775(19) 0.0788(10) Uani 1 1 d . . .
H45 H -0.0259 0.0481 0.2194 0.095 Uiso 1 1 calc R . .
C28 C 0.9786(5) -0.14685(18) -0.02666(16) 0.0732(9) Uani 1 1 d . . .
H46 H 0.9788 -0.1166 -0.0606 0.088 Uiso 1 1 calc R . .
C29 C 0.9768(4) -0.23474(16) 0.07164(17) 0.0721(9) Uani 1 1 d . . .
H47 H 0.9769 -0.2654 0.1053 0.087 Uiso 1 1 calc R . .
C41 C 0.5822(5) -0.0694(2) -0.10565(17) 0.0836(11) Uani 1 1 d . . .
H48 H 0.6136 -0.0273 -0.1269 0.125 Uiso 1 1 calc R . .
H49 H 0.5616 -0.1059 -0.1354 0.125 Uiso 1 1 calc R . .
H50 H 0.6634 -0.0844 -0.0783 0.125 Uiso 1 1 calc R . .

loop_
_atom_site_aniso_label
_atom_site_aniso_U_11
_atom_site_aniso_U_22
_atom_site_aniso_U_33
_atom_site_aniso_U_23
_atom_site_aniso_U_13
_atom_site_aniso_U_12
Cl1 0.0642(4) 0.0472(3) 0.0495(3) -0.0002(3) 0.0104(3) -0.0018(3)
O1 0.0469(11) 0.0473(9) 0.0434(9) 0.0072(7) 0.0002(8) 0.0021(8)
F1 0.0792(12) 0.0694(10) 0.0411(8) 0.0029(7) 0.0020(8) -0.0106(9)
N3 0.0352(11) 0.0512(12) 0.0446(11) 0.0032(9) -0.0024(9) -0.0046(10)
O2 0.0489(11) 0.0501(9) 0.0408(9) -0.0032(7) 0.0032(8) -0.0049(8)
N1 0.0424(12) 0.0365(10) 0.0435(11) -0.0024(8) -0.0014(9) 0.0000(9)
C1 0.0392(14) 0.0424(13) 0.0396(12) 0.0009(10) -0.0009(10) 0.0001(10)
N2 0.0422(12) 0.0360(10) 0.0500(11) -0.0013(9) -0.0026(9) 0.0013(9)
C2 0.0388(14) 0.0414(12) 0.0488(14) -0.0001(11) -0.0052(11) -0.0002(11)
C3 0.0516(16) 0.0397(13) 0.0537(15) -0.0053(11) -0.0074(12) 0.0030(12)
C4 0.0432(14) 0.0431(13) 0.0445(13) -0.0010(11) -0.0006(11) 0.0021(11)
C5 0.0462(15) 0.0370(12) 0.0508(14) 0.0049(10) -0.0045(12) 0.0033(11)
C6 0.0519(17) 0.0343(12) 0.0524(14) 0.0013(10) -0.0036(12) 0.0010(11)
C7 0.0624(18) 0.0373(13) 0.0566(16) 0.0004(11) -0.0004(14) -0.0002(12)
C8 0.0559(18) 0.0485(15) 0.0561(15) 0.0013(12) -0.0084(14) -0.0031(13)
C30 0.065(2) 0.0710(19) 0.0658(18) -0.0080(17) 0.0055(16) 0.0025(16)
C9 0.0493(19) 0.066(2) 0.104(3) 0.0023(19) -0.0097(19) -0.0046(16)
C10 0.0310(13) 0.0461(13) 0.0413(12) 0.0017(10) -0.0054(10) -0.0005(11)
C31 0.109(3) 0.071(2) 0.080(2) 0.0240(18) -0.015(2) -0.015(2)
C11 0.0629(19) 0.0492(15) 0.0608(16) -0.0043(13) -0.0008(15) 0.0025(14)
C32 0.0526(19) 0.071(2) 0.079(2) 0.0224(16) -0.0058(16) 0.0041(15)
C12 0.0633(19) 0.0462(14) 0.0537(16) 0.0064(12) -0.0045(13) -0.0037(13)
C13 0.074(2) 0.0364(13) 0.0652(17) 0.0025(12) -0.0048(16) 0.0016(13)
C14 0.0352(13) 0.0441(13) 0.0425(13) 0.0011(10) -0.0035(11) 0.0030(11)
C15 0.0540(17) 0.0410(13) 0.0619(16) -0.0103(12) -0.0042(14) 0.0006(12)
C16 0.073(2) 0.0479(15) 0.0559(16) -0.0087(12) 0.0138(15) -0.0011(14)
C33 0.0346(14) 0.0585(16) 0.0505(14) 0.0017(12) -0.0071(11) -0.0023(12)
C17 0.075(2) 0.0501(16) 0.0553(16) 0.0039(13) 0.0081(15) 0.0053(15)
C18 0.083(2) 0.0393(13) 0.0633(17) -0.0099(12) 0.0117(17) -0.0068(15)
C19 0.0450(15) 0.0514(14) 0.0454(12) 0.0024(11) 0.0086(12) 0.0001(12)
C34 0.0446(15) 0.0564(15) 0.0532(15) 0.0002(12) -0.0081(12) -0.0069(13)
C35 0.0478(16) 0.0568(16) 0.0492(14) 0.0061(12) -0.0008(12) -0.0103(13)
C36 0.0375(14) 0.0594(16) 0.0526(14) 0.0053(12) 0.0026(12) 0.0000(12)
C37 0.074(2) 0.0587(18) 0.072(2) -0.0014(15) -0.0237(17) 0.0090(16)
C20 0.0515(18) 0.0503(16) 0.081(2) 0.0056(15) -0.0075(15) 0.0004(14)
C21 0.0549(18) 0.0543(16) 0.0696(19) 0.0160(14) 0.0062(15) 0.0009(14)
C22 0.0546(19) 0.0545(17) 0.082(2) -0.0061(15) 0.0059(16) 0.0049(14)
B1 0.0514(18) 0.0484(15) 0.0362(13) 0.0020(12) 0.0019(12) -0.0016(14)
C23 0.0533(17) 0.0471(15) 0.076(2) 0.0086(14) -0.0062(15) -0.0089(13)
C24 0.097(3) 0.075(2) 0.085(2) -0.025(2) 0.026(2) 0.002(2)
C38 0.074(2) 0.068(2) 0.0670(18) 0.0171(15) -0.0173(16) -0.0098(18)
C39 0.089(3) 0.066(2) 0.073(2) -0.0122(16) -0.0186(19) 0.0060(19)
C40 0.066(2) 0.069(2) 0.0650(19) -0.0122(15) 0.0023(16) -0.0035(16)
C25 0.100(3) 0.060(2) 0.105(3) -0.017(2) 0.022(3) 0.021(2)
C26 0.053(2) 0.067(2) 0.108(3) 0.0056(19) 0.001(2) 0.0194(17)
C27 0.0400(18) 0.088(3) 0.108(3) 0.012(2) -0.0085(18) 0.0059(17)
C28 0.086(3) 0.068(2) 0.0661(19) -0.0053(16) 0.0099(18) -0.0013(19)
C29 0.086(3) 0.0494(16) 0.081(2) -0.0043(16) 0.007(2) 0.0136(16)
C41 0.084(3) 0.090(3) 0.077(2) -0.0112(19) 0.017(2) 0.013(2)

loop_
_atom_type_symbol
_atom_type_description
_atom_type_scat_dispersion_real
_atom_type_scat_dispersion_imag
_atom_type_scat_source
C C 0.0181 0.0091 'International Tables Vol C Tables 4.2.6.8 and 6.1.1.4'
H H 0.0000 0.0000 'International Tables Vol C Tables 4.2.6.8 and 6.1.1.4'
B B 0.0090 0.0039 'International Tables Vol C Tables 4.2.6.8 and 6.1.1.4'
F F 0.0727 0.0534 'International Tables Vol C Tables 4.2.6.8 and 6.1.1.4'
N N 0.0311 0.0180 'International Tables Vol C Tables 4.2.6.8 and 6.1.1.4'
O O 0.0492 0.0322 'International Tables Vol C Tables 4.2.6.8 and 6.1.1.4'
Cl Cl 0.3639 0.7018 'International Tables Vol C Tables 4.2.6.8 and 6.1.1.4'

loop_
_geom_angle_atom_site_label_1
_geom_angle_atom_site_label_2
_geom_angle_atom_site_label_3
_geom_angle
_geom_angle_site_symmetry_1
_geom_angle_site_symmetry_3
_geom_angle_publ_flag
C10 O1 B1 116.27(19) . . ?
C35 N3 C36 111.2(2) . . ?
C35 N3 C34 111.0(2) . . ?
C36 N3 C34 106.1(2) . . ?
C35 N3 C33 106.54(19) . . ?
C36 N3 C33 110.97(19) . . ?
C34 N3 C33 111.2(2) . . ?
C14 O2 B1 116.90(19) . . ?
C6 N1 C4 109.6(2) . . ?
C6 N1 H1 125.2 . . ?
C4 N1 H1 125.2 . . ?
C10 C1 C14 118.5(2) . . ?
C10 C1 H2 120.7 . . ?
C14 C1 H2 120.7 . . ?
C3 N2 C2 109.9(2) . . ?
C3 N2 H3 125.1 . . ?
C2 N2 H3 125.1 . . ?
N2 C2 C12 107.2(2) . . ?
N2 C2 C10 123.5(2) . . ?
C12 C2 C10 129.3(2) . . ?
N2 C3 C13 107.1(2) . . ?
N2 C3 C15 123.6(2) . . ?
C13 C3 C15 129.3(2) . . ?
C16 C4 N1 107.1(2) . . ?
C16 C4 C14 128.8(2) . . ?
N1 C4 C14 123.8(2) . . ?
C7 C5 C8 117.9(3) . . ?
C7 C5 C6 122.9(2) . . ?
C8 C5 C6 119.2(2) . . ?
N1 C6 C18 107.2(2) . . ?
N1 C6 C5 123.7(2) . . ?
C18 C6 C5 129.2(2) . . ?
C17 C7 C5 120.5(3) . . ?
C17 C7 H4 119.8 . . ?
C5 C7 H4 119.8 . . ?
C23 C8 C5 121.2(3) . . ?
C23 C8 H5 119.4 . . ?
C5 C8 H5 119.4 . . ?
C36 C30 C41 109.1(3) . . ?
C36 C30 H6 109.9 . . ?
C41 C30 H6 109.9 . . ?
C36 C30 H7 109.9 . . ?
C41 C30 H7 109.9 . . ?
H6 C30 H7 108.3 . . ?
C27 C9 C20 120.0(3) . . ?
C27 C9 H8 120.0 . . ?
C20 C9 H8 120.0 . . ?
O1 C10 C1 120.7(2) . . ?
O1 C10 C2 115.4(2) . . ?
C1 C10 C2 123.7(2) . . ?
C38 C31 H9 109.5 . . ?
C38 C31 H10 109.5 . . ?
H9 C31 H10 109.5 . . ?
C38 C31 H11 109.5 . . ?
H9 C31 H11 109.5 . . ?
H10 C31 H11 109.5 . . ?
C28 C11 C15 120.9(3) . . ?
C28 C11 H12 119.6 . . ?
C15 C11 H12 119.6 . . ?
C33 C32 C37 111.4(3) . . ?
C33 C32 H13 109.4 . . ?
C37 C32 H13 109.4 . . ?
C33 C32 H14 109.4 . . ?
C37 C32 H14 109.4 . . ?
H13 C32 H14 108.0 . . ?
C2 C12 C13 107.5(3) . . ?
C2 C12 H15 126.3 . . ?
C13 C12 H15 126.3 . . ?
C12 C13 C3 108.4(2) . . ?
C12 C13 H16 125.8 . . ?
C3 C13 H16 125.8 . . ?
O2 C14 C1 120.8(2) . . ?
O2 C14 C4 115.4(2) . . ?
C1 C14 C4 123.5(2) . . ?
C11 C15 C29 118.0(3) . . ?
C11 C15 C3 122.2(2) . . ?
C29 C15 C3 119.8(3) . . ?
C4 C16 C18 107.9(3) . . ?
C4 C16 H17 126.1 . . ?
C18 C16 H17 126.1 . . ?
C32 C33 N3 115.4(2) . . ?
C32 C33 H18 108.4 . . ?
N3 C33 H18 108.4 . . ?
C32 C33 H19 108.4 . . ?
N3 C33 H19 108.4 . . ?
H18 C33 H19 107.5 . . ?
C21 C17 C7 120.8(3) . . ?
C21 C17 H20 119.6 . . ?
C7 C17 H20 119.6 . . ?
C16 C18 C6 108.3(2) . . ?
C16 C18 H21 125.9 . . ?
C6 C18 H21 125.9 . . ?
C20 C19 C22 116.5(3) . . ?
C20 C19 B1 122.1(2) . . ?
C22 C19 B1 121.4(3) . . ?
C40 C34 N3 116.7(2) . . ?
C40 C34 H22 108.1 . . ?
N3 C34 H22 108.1 . . ?
C40 C34 H23 108.1 . . ?
N3 C34 H23 108.1 . . ?
H22 C34 H23 107.3 . . ?
C38 C35 N3 115.7(2) . . ?
C38 C35 H24 108.3 . . ?
N3 C35 H24 108.3 . . ?
C38 C35 H25 108.3 . . ?
N3 C35 H25 108.3 . . ?
H24 C35 H25 107.4 . . ?
C30 C36 N3 117.3(2) . . ?
C30 C36 H26 108.0 . . ?
N3 C36 H26 108.0 . . ?
C30 C36 H27 108.0 . . ?
N3 C36 H27 108.0 . . ?
H26 C36 H27 107.2 . . ?
C32 C37 H28 109.5 . . ?
C32 C37 H29 109.5 . . ?
H28 C37 H29 109.5 . . ?
C32 C37 H30 109.5 . . ?
H28 C37 H30 109.5 . . ?
H29 C37 H30 109.5 . . ?
C9 C20 C19 121.9(3) . . ?
C9 C20 H31 119.0 . . ?
C19 C20 H31 119.0 . . ?
C23 C21 C17 119.2(3) . . ?
C23 C21 H32 120.4 . . ?
C17 C21 H32 120.4 . . ?
C26 C22 C19 122.1(3) . . ?
C26 C22 H33 119.0 . . ?
C19 C22 H33 119.0 . . ?
F1 B1 O1 106.9(2) . . ?
F1 B1 O2 106.3(2) . . ?
O1 B1 O2 108.0(2) . . ?
F1 B1 C19 114.6(2) . . ?
O1 B1 C19 110.5(2) . . ?
O2 B1 C19 110.3(2) . . ?
C8 C23 C21 120.4(3) . . ?
C8 C23 H34 119.8 . . ?
C21 C23 H34 119.8 . . ?
C28 C24 C25 119.8(3) . . ?
C28 C24 H35 120.1 . . ?
C25 C24 H35 120.1 . . ?
C35 C38 C31 110.3(3) . . ?
C35 C38 H36 109.6 . . ?
C31 C38 H36 109.6 . . ?
C35 C38 H37 109.6 . . ?
C31 C38 H37 109.6 . . ?
H36 C38 H37 108.1 . . ?
C40 C39 H38 109.5 . . ?
C40 C39 H39 109.5 . . ?
H38 C39 H39 109.5 . . ?
C40 C39 H40 109.5 . . ?
H38 C39 H40 109.5 . . ?
H39 C39 H40 109.5 . . ?
C34 C40 C39 109.4(3) . . ?
C34 C40 H41 109.8 . . ?
C39 C40 H41 109.8 . . ?
C34 C40 H42 109.8 . . ?
C39 C40 H42 109.8 . . ?
H41 C40 H42 108.2 . . ?
C29 C25 C24 120.3(3) . . ?
C29 C25 H43 119.8 . . ?
C24 C25 H43 119.8 . . ?
C27 C26 C22 119.6(3) . . ?
C27 C26 H44 120.2 . . ?
C22 C26 H44 120.2 . . ?
C9 C27 C26 119.8(3) . . ?
C9 C27 H45 120.1 . . ?
C26 C27 H45 120.1 . . ?
C24 C28 C11 120.1(3) . . ?
C24 C28 H46 120.0 . . ?
C11 C28 H46 120.0 . . ?
C25 C29 C15 120.9(3) . . ?
C25 C29 H47 119.6 . . ?
C15 C29 H47 119.6 . . ?
C30 C41 H48 109.5 . . ?
C30 C41 H49 109.5 . . ?
H48 C41 H49 109.5 . . ?
C30 C41 H50 109.5 . . ?
H48 C41 H50 109.5 . . ?
H49 C41 H50 109.5 . . ?

loop_
_geom_bond_atom_site_label_1
_geom_bond_atom_site_label_2
_geom_bond_distance
_geom_bond_site_symmetry_2
_geom_bond_publ_flag
O1 C10 1.318(3) . ?
O1 B1 1.499(4) . ?
F1 B1 1.382(3) . ?
N3 C35 1.516(3) . ?
N3 C36 1.515(3) . ?
N3 C34 1.520(3) . ?
N3 C33 1.527(3) . ?
O2 C14 1.306(3) . ?
O2 B1 1.502(4) . ?
N1 C6 1.356(3) . ?
N1 C4 1.383(3) . ?
N1 H1 0.8800 . ?
C1 C10 1.379(3) . ?
C1 C14 1.390(3) . ?
C1 H2 0.9500 . ?
N2 C3 1.361(3) . ?
N2 C2 1.379(3) . ?
N2 H3 0.8800 . ?
C2 C12 1.386(4) . ?
C2 C10 1.429(4) . ?
C3 C13 1.388(4) . ?
C3 C15 1.460(4) . ?
C4 C16 1.379(4) . ?
C4 C14 1.429(4) . ?
C5 C7 1.387(4) . ?
C5 C8 1.399(4) . ?
C5 C6 1.466(4) . ?
C6 C18 1.388(4) . ?
C7 C17 1.383(4) . ?
C7 H4 0.9500 . ?
C8 C23 1.371(4) . ?
C8 H5 0.9500 . ?
C30 C36 1.511(4) . ?
C30 C41 1.511(5) . ?
C30 H6 0.9900 . ?
C30 H7 0.9900 . ?
C9 C27 1.365(5) . ?
C9 C20 1.380(5) . ?
C9 H8 0.9500 . ?
C31 C38 1.514(5) . ?
C31 H9 0.9800 . ?
C31 H10 0.9800 . ?
C31 H11 0.9800 . ?
C11 C28 1.383(5) . ?
C11 C15 1.386(4) . ?
C11 H12 0.9500 . ?
C32 C33 1.505(4) . ?
C32 C37 1.510(5) . ?
C32 H13 0.9900 . ?
C32 H14 0.9900 . ?
C12 C13 1.388(4) . ?
C12 H15 0.9500 . ?
C13 H16 0.9500 . ?
C15 C29 1.393(4) . ?
C16 C18 1.379(4) . ?
C16 H17 0.9500 . ?
C33 H18 0.9900 . ?
C33 H19 0.9900 . ?
C17 C21 1.379(5) . ?
C17 H20 0.9500 . ?
C18 H21 0.9500 . ?
C19 C20 1.385(4) . ?
C19 C22 1.388(4) . ?
C19 B1 1.600(4) . ?
C34 C40 1.502(4) . ?
C34 H22 0.9900 . ?
C34 H23 0.9900 . ?
C35 C38 1.508(4) . ?
C35 H24 0.9900 . ?
C35 H25 0.9900 . ?
C36 H26 0.9900 . ?
C36 H27 0.9900 . ?
C37 H28 0.9800 . ?
C37 H29 0.9800 . ?
C37 H30 0.9800 . ?
C20 H31 0.9500 . ?
C21 C23 1.377(5) . ?
C21 H32 0.9500 . ?
C22 C26 1.376(5) . ?
C22 H33 0.9500 . ?
C23 H34 0.9500 . ?
C24 C28 1.375(5) . ?
C24 C25 1.374(6) . ?
C24 H35 0.9500 . ?
C38 H36 0.9900 . ?
C38 H37 0.9900 . ?
C39 C40 1.522(5) . ?
C39 H38 0.9800 . ?
C39 H39 0.9800 . ?
C39 H40 0.9800 . ?
C40 H41 0.9900 . ?
C40 H42 0.9900 . ?
C25 C29 1.376(5) . ?
C25 H43 0.9500 . ?
C26 C27 1.376(5) . ?
C26 H44 0.9500 . ?
C27 H45 0.9500 . ?
C28 H46 0.9500 . ?
C29 H47 0.9500 . ?
C41 H48 0.9800 . ?
C41 H49 0.9800 . ?
C41 H50 0.9800 . ?

loop_
_geom_hbond_atom_site_label_D
_geom_hbond_atom_site_label_H
_geom_hbond_atom_site_label_A
_geom_hbond_distance_DH
_geom_hbond_distance_HA
_geom_hbond_distance_DA
_geom_hbond_angle_DHA
_geom_hbond_site_symmetry_A
N1 H1 Cl1 0.88 2.46 3.333(2) 174.8 .
N2 H3 Cl1 0.88 2.44 3.316(2) 175.7 .

loop_
_geom_torsion_atom_site_label_1
_geom_torsion_atom_site_label_2
_geom_torsion_atom_site_label_3
_geom_torsion_atom_site_label_4
_geom_torsion
_geom_torsion_site_symmetry_1
_geom_torsion_site_symmetry_2
_geom_torsion_site_symmetry_3
_geom_torsion_site_symmetry_4
_geom_torsion_publ_flag
C3 N2 C2 C12 -0.7(3) . . . . ?
C3 N2 C2 C10 177.0(2) . . . . ?
C2 N2 C3 C13 0.3(3) . . . . ?
C2 N2 C3 C15 179.6(2) . . . . ?
C6 N1 C4 C16 0.3(3) . . . . ?
C6 N1 C4 C14 -173.0(2) . . . . ?
C4 N1 C6 C18 -0.6(3) . . . . ?
C4 N1 C6 C5 177.8(2) . . . . ?
C7 C5 C6 N1 16.4(4) . . . . ?
C8 C5 C6 N1 -163.2(3) . . . . ?
C7 C5 C6 C18 -165.7(3) . . . . ?
C8 C5 C6 C18 14.8(4) . . . . ?
C8 C5 C7 C17 -0.6(4) . . . . ?
C6 C5 C7 C17 179.8(3) . . . . ?
C7 C5 C8 C23 -0.3(4) . . . . ?
C6 C5 C8 C23 179.3(3) . . . . ?
B1 O1 C10 C1 17.7(3) . . . . ?
B1 O1 C10 C2 -166.7(2) . . . . ?
C14 C1 C10 O1 15.2(4) . . . . ?
C14 C1 C10 C2 -160.0(2) . . . . ?
N2 C2 C10 O1 -170.1(2) . . . . ?
C12 C2 C10 O1 7.1(4) . . . . ?
N2 C2 C10 C1 5.4(4) . . . . ?
C12 C2 C10 C1 -177.5(3) . . . . ?
N2 C2 C12 C13 0.7(3) . . . . ?
C10 C2 C12 C13 -176.8(3) . . . . ?
C2 C12 C13 C3 -0.6(4) . . . . ?
N2 C3 C13 C12 0.2(3) . . . . ?
C15 C3 C13 C12 -179.1(3) . . . . ?
B1 O2 C14 C1 -13.6(3) . . . . ?
B1 O2 C14 C4 171.3(2) . . . . ?
C10 C1 C14 O2 -17.5(4) . . . . ?
C10 C1 C14 C4 157.2(2) . . . . ?
C16 C4 C14 O2 -0.9(4) . . . . ?
N1 C4 C14 O2 170.8(2) . . . . ?
C16 C4 C14 C1 -175.8(3) . . . . ?
N1 C4 C14 C1 -4.1(4) . . . . ?
C28 C11 C15 C29 1.1(5) . . . . ?
C28 C11 C15 C3 -178.9(3) . . . . ?
N2 C3 C15 C11 -22.1(4) . . . . ?
C13 C3 C15 C11 157.0(3) . . . . ?
N2 C3 C15 C29 157.8(3) . . . . ?
C13 C3 C15 C29 -23.0(5) . . . . ?
N1 C4 C16 C18 0.1(4) . . . . ?
C14 C4 C16 C18 172.9(3) . . . . ?
C37 C32 C33 N3 -175.7(3) . . . . ?
C35 N3 C33 C32 178.9(3) . . . . ?
C36 N3 C33 C32 -59.9(3) . . . . ?
C34 N3 C33 C32 57.8(3) . . . . ?
C5 C7 C17 C21 0.8(5) . . . . ?
C4 C16 C18 C6 -0.5(4) . . . . ?
N1 C6 C18 C16 0.6(4) . . . . ?
C5 C6 C18 C16 -177.6(3) . . . . ?
C35 N3 C34 C40 -57.0(3) . . . . ?
C36 N3 C34 C40 -178.0(3) . . . . ?
C33 N3 C34 C40 61.3(3) . . . . ?
C36 N3 C35 C38 59.1(3) . . . . ?
C34 N3 C35 C38 -58.7(3) . . . . ?
C33 N3 C35 C38 -179.8(3) . . . . ?
C41 C30 C36 N3 -179.4(3) . . . . ?
C35 N3 C36 C30 56.8(3) . . . . ?
C34 N3 C36 C30 177.5(2) . . . . ?
C33 N3 C36 C30 -61.7(3) . . . . ?
C27 C9 C20 C19 0.4(6) . . . . ?
C22 C19 C20 C9 0.9(5) . . . . ?
B1 C19 C20 C9 -178.2(3) . . . . ?
C7 C17 C21 C23 0.1(5) . . . . ?
C20 C19 C22 C26 -0.7(5) . . . . ?
B1 C19 C22 C26 178.3(3) . . . . ?
C10 O1 B1 F1 -158.6(2) . . . . ?
C10 O1 B1 O2 -44.6(3) . . . . ?
C10 O1 B1 C19 76.1(3) . . . . ?
C14 O2 B1 F1 157.0(2) . . . . ?
C14 O2 B1 O1 42.6(3) . . . . ?
C14 O2 B1 C19 -78.3(3) . . . . ?
C20 C19 B1 F1 -92.1(3) . . . . ?
C22 C19 B1 F1 88.9(3) . . . . ?
C20 C19 B1 O1 28.7(3) . . . . ?
C22 C19 B1 O1 -150.2(3) . . . . ?
C20 C19 B1 O2 148.1(3) . . . . ?
C22 C19 B1 O2 -30.9(3) . . . . ?
C5 C8 C23 C21 1.2(5) . . . . ?
C17 C21 C23 C8 -1.1(5) . . . . ?
N3 C35 C38 C31 -171.7(3) . . . . ?
N3 C34 C40 C39 -169.6(3) . . . . ?
C28 C24 C25 C29 0.5(7) . . . . ?
C19 C22 C26 C27 -0.6(6) . . . . ?
C20 C9 C27 C26 -1.7(6) . . . . ?
C22 C26 C27 C9 1.8(6) . . . . ?
C25 C24 C28 C11 0.0(6) . . . . ?
C15 C11 C28 C24 -0.9(5) . . . . ?
C24 C25 C29 C15 -0.3(6) . . . . ?
C11 C15 C29 C25 -0.6(5) . . . . ?
C3 C15 C29 C25 179.5(3) . . . . ?
